data_4501412
loop_
_publ_author_name
'Lim, Gin Keat'
'Fujii, Kotaro'
'Harris, Kenneth D. M.'
'Apperley, David C.'

_publ_section_title
;
 Structure Determination from Powder X-ray Diffraction Data of a New
 Polymorph of a High-Density Organic Hydrate Material, with an Assessment
 of Hydrogen-Bond Disorder by Rietveld Refinement
;
_journal_issue 12
_journal_name_full 'Crystal Growth &amp; Design'
_journal_page_first 5192
_journal_paper_doi 10.1021/cg201230k
_journal_volume 11
_journal_year 2011
_chemical_formula_sum 'C3 O7'
_chemical_formula_weight 148.03
_chemical_name_systematic ' ?'
_space_group_IT_number 2
_symmetry_cell_setting triclinic
_symmetry_space_group_name_Hall '-P 1'
_symmetry_space_group_name_H-M 'P -1'
_cell_angle_alpha 107.1065(10)
_cell_angle_beta 108.3507(9)
_cell_angle_gamma 85.6751(9)
_cell_formula_units_Z 4
_cell_length_a 8.89282(13)
_cell_length_b 9.74543(16)
_cell_length_c 6.85130(10)
_cell_volume 538.540(15)
_pd_block_id 2011-07-04T10:41|CHHK_phase1|y||
_pd_phase_name CHHK
_cod_data_source_file cg201230k_si_001.cif
_cod_data_source_block CHHK_phase_1
_cod_original_cell_volume 538.540(16)
_cod_original_sg_symbol_H-M P-1
_cod_database_code 4501412

loop_
_symmetry_equiv_pos_site_id
_symmetry_equiv_pos_as_xyz
1 +x,+y,+z
-1 -x,-y,-z

loop_
_atom_site_type_symbol
_atom_site_label
_atom_site_fract_x
_atom_site_fract_y
_atom_site_fract_z
_atom_site_occupancy
_atom_site_thermal_displace_type
_atom_site_U_iso_or_equiv
_atom_site_symmetry_multiplicity
O O1 0.0203(11) 0.6198(9) 0.1940(10) 1.0 Uiso 0.0355(11) 2
O O2 0.0402(12) 0.7379(8) 0.5502(15) 1.0 Uiso 0.0355(11) 2
O O3 0.3039(7) 0.5721(8) 0.5169(14) 1.0 Uiso 0.0355(11) 2
O O4 0.1413(10) 0.3818(9) 0.2870(15) 1.0 Uiso 0.0355(11) 2
O O5 -0.1826(10) 0.4236(8) 0.1793(14) 1.0 Uiso 0.0355(11) 2
O O6 -0.2596(9) 0.6508(8) 0.3087(14) 1.0 Uiso 0.0355(11) 2
C C7 0.0191(24) 0.6064(8) 0.3910(13) 1.0 Uiso 0.0439(33) 2
C C8 0.1554(10) 0.5066(15) 0.4572(20) 1.0 Uiso 0.0439(33) 2
C C9 -0.1462(15) 0.5476(11) 0.3529(17) 1.0 Uiso 0.0439(33) 2
O O10 0.9079(11) 0.0013(9) 0.7061(13) 1.0 Uiso 0.0495(26) 2
O O13 0.3701(10) 0.1634(9) 0.3089(12) 1.0 Uiso 0.0355(11) 2
O O14 0.5074(12) 0.2425(8) 0.1295(13) 1.0 Uiso 0.0355(11) 2
O O15 0.2116(8) 0.1379(8) -0.1349(13) 1.0 Uiso 0.0355(11) 2
O O16 0.2514(9) -0.0605(9) -0.0279(14) 1.0 Uiso 0.0355(11) 2
O O17 0.5273(11) -0.0889(9) 0.2823(14) 1.0 Uiso 0.0355(11) 2
O O18 0.7005(8) 0.1092(8) 0.4107(11) 1.0 Uiso 0.0355(11) 2
C C19 0.4507(19) 0.1215(5) 0.1561(24) 1.0 Uiso 0.0439(33) 2
C C20 0.3297(4) 0.0464(14) -0.0595(30) 1.0 Uiso 0.0439(33) 2
C C21 0.5847(18) 0.0236(13) 0.2363(7) 1.0 Uiso 0.0439(33) 2
O O22 0.5713(11) 0.4552(9) 0.8135(13) 1.0 Uiso 0.0495(26) 2

loop_
_atom_type_symbol
_atom_type_number_in_cell
O 28.0
C 12.0
